data_7710253
loop_
_publ_author_name
'Ahmed, Naushad'
'Ansari, Kamal Uddin'

_publ_section_title
;
 Zero-Field Slow Magnetic Relaxation Behavior of Zn2Dy in a Family of
 Trinuclear Near Linear Zn2Ln Complexes: Synthesis, Experimental and
 Theoretical Investigations
;
_journal_name_full 'Dalton Transactions'
_journal_paper_doi 10.1039/D2DT00926A
_journal_year 2022
_chemical_formula_moiety 'C62 H57 Dy N4 O14 Zn2, 2(N O3), 1.5(H2 O), 1[CH4O]'
_chemical_formula_sum 'C63 H64 Dy N6 O22.5 Zn2'
_chemical_formula_weight 1558.44
_space_group_crystal_system monoclinic
_space_group_IT_number 15
_space_group_name_Hall '-C 2yc'
_space_group_name_H-M_alt 'C 1 2/c 1'
_atom_sites_solution_hydrogens mixed
_audit_creation_date 2022-05-07
_audit_creation_method
;
Olex2 1.5
(compiled 2022.04.07 svn.rca3783a0 for OlexSys, GUI svn.r6498)
;
_audit_update_record
;
2022-05-09 deposited with the CCDC.	2022-05-12 downloaded from the CCDC.
;
_cell_angle_alpha 90
_cell_angle_beta 111.889(7)
_cell_angle_gamma 90
_cell_formula_units_Z 4
_cell_length_a 22.6246(16)
_cell_length_b 12.9505(6)
_cell_length_c 24.2392(15)
_cell_measurement_reflns_used 8682
_cell_measurement_temperature 150.00(10)
_cell_measurement_theta_max 23.5280
_cell_measurement_theta_min 1.8860
_cell_volume 6590.1(8)
_computing_cell_refinement 'CrysAlisPro 1.171.41.93a (Rigaku OD, 2020)'
_computing_data_collection 'CrysAlisPro 1.171.41.93a (Rigaku OD, 2020)'
_computing_data_reduction 'CrysAlisPro 1.171.41.93a (Rigaku OD, 2020)'
_computing_molecular_graphics 'Olex2 1.5 (Dolomanov et al., 2009)'
_computing_publication_material 'Olex2 1.5 (Dolomanov et al., 2009)'
_computing_structure_refinement 'SHELXL 2018/3 (Sheldrick, 2015)'
_computing_structure_solution 'SHELXT 2018/2 (Sheldrick, 2018)'
_diffrn_ambient_temperature 150.15
_diffrn_measured_fraction_theta_full 0.998
_diffrn_measured_fraction_theta_max 0.998
_diffrn_measurement_details
;
List of Runs (angles in degrees, time in seconds):

  # Type    Start    End  Width  t~exp~   \w     \q     \k     \f   Frames
#--------------------------------------------------------------------------
  1  \f     -1.73 182.27   0.50    2.00   6.61  -9.84 -31.50    --   368
  2  \w   -100.81  15.69   0.50    2.00    --   -9.84 -59.25  92.08  233
  3  \w   -100.81  15.69   0.50    2.00    --   -9.84 -59.25-123.92  233
  4  \f   -130.56  85.44   0.50    2.00  81.02  -9.84  31.50    --   432
;
_diffrn_measurement_device 'abstract diffractometer'
_diffrn_measurement_device_type 'Saxi-CrysAlisPro-abstract goniometer imported SAXI images'
_diffrn_measurement_method '\w and \f scans'
_diffrn_radiation_type MoK\a
_diffrn_radiation_wavelength 0.71073
_diffrn_reflns_av_R_equivalents 0.0920
_diffrn_reflns_av_unetI/netI 0.0457
_diffrn_reflns_Laue_measured_fraction_full 0.998
_diffrn_reflns_Laue_measured_fraction_max 0.998
_diffrn_reflns_limit_h_max 26
_diffrn_reflns_limit_h_min -26
_diffrn_reflns_limit_k_max 15
_diffrn_reflns_limit_k_min -15
_diffrn_reflns_limit_l_max 27
_diffrn_reflns_limit_l_min -28
_diffrn_reflns_number 56161
_diffrn_reflns_point_group_measured_fraction_full 0.998
_diffrn_reflns_point_group_measured_fraction_max 0.998
_diffrn_reflns_theta_full 24.998
_diffrn_reflns_theta_max 24.998
_diffrn_reflns_theta_min 1.848
_exptl_absorpt_coefficient_mu 1.926
_exptl_absorpt_correction_T_max 1.00000
_exptl_absorpt_correction_T_min 0.61507
_exptl_absorpt_correction_type multi-scan
_exptl_absorpt_process_details
;
CrysAlisPro 1.171.41.93a (Rigaku Oxford Diffraction, 2020)
Empirical absorption correction using spherical harmonics,
implemented in SCALE3 ABSPACK scaling algorithm.
;
_exptl_crystal_colour 'clear light Yellow'
_exptl_crystal_colour_lustre clear
_exptl_crystal_colour_modifier light
_exptl_crystal_colour_primary yellow
_exptl_crystal_density_diffrn 1.571
_exptl_crystal_description block
_exptl_crystal_F_000 3160
_exptl_crystal_size_max 0.025
_exptl_crystal_size_mid 0.023
_exptl_crystal_size_min 0.021
_refine_diff_density_max 1.083
_refine_diff_density_min -1.161
_refine_diff_density_rms 0.115
_refine_ls_extinction_method none
_refine_ls_goodness_of_fit_ref 1.029
_refine_ls_hydrogen_treatment mixed
_refine_ls_matrix_type full
_refine_ls_number_parameters 442
_refine_ls_number_reflns 5801
_refine_ls_number_restraints 10
_refine_ls_restrained_S_all 1.032
_refine_ls_R_factor_all 0.0661
_refine_ls_R_factor_gt 0.0484
_refine_ls_shift/su_max 0.001
_refine_ls_shift/su_mean 0.000
_refine_ls_structure_factor_coef Fsqd
_refine_ls_weighting_details 'w=1/[\s^2^(Fo^2^)+(0.0847P)^2^+12.7352P] where P=(Fo^2^+2Fc^2^)/3'
_refine_ls_weighting_scheme calc
_refine_ls_wR_factor_gt 0.1287
_refine_ls_wR_factor_ref 0.1425
_reflns_Friedel_coverage 0.000
_reflns_number_gt 4591
_reflns_number_total 5801
_reflns_threshold_expression 'I > 2\s(I)'
_cod_data_source_file d2dt00926a2.cif
_cod_data_source_block zn2dy
_cod_depositor_comments
;
The following automatic conversions were performed:

data item '_exptl_crystal_colour_primary' value 'Yellow' was changed
to 'yellow' in accordance with the
/home/data/users/saulius/crontab/automatic-downloads/rss-feeds/RSC/lib/dictionaries/cif_core.dic
dictionary named 'cif_core.dic' version 2.4.2 last updated on
2011-04-26.

Automatic conversion script
Id: cif_fix_values 7556 2019-12-06 15:28:31Z antanas 
;
_cod_original_formula_sum 'C63 H64 Dy N6 O22.50 Zn2'
_cod_database_code 7710253
_shelx_shelxl_version_number 2018/3
_shelx_space_group_comment
;
The symmetry employed for this shelxl refinement is uniquely defined
by the following loop, which should always be used as a source of
symmetry information in preference to the above space-group names.
They are only intended as comments.
;
_shelx_estimated_absorpt_t_max 0.961
_shelx_estimated_absorpt_t_min 0.953
_olex2_refinement_description
;
1. Restrained distances
 O13-H13
 0.87 with sigma of 0.01
 C4-H13
 1.91458 with sigma of 0.02
 Zn1-H13
 2.992945 with sigma of 0.02
 O103-O104 \\sim O2-O3
 with sigma of 0.04
 N101-O103 \\sim N1-O2
 with sigma of 0.02
 O104-O102 \\sim O3-O1
 with sigma of 0.04
 O103-O102 \\sim O2-O1
 with sigma of 0.04
 N101-O102 \\sim N1-O1
 with sigma of 0.02
 N101-O104 \\sim N1-O3
 with sigma of 0.02
2. Restrained planarity
 O1, N1, O2, O3
 with sigma of 0.001
3. Others
 Fixed Sof: H92A(0.5) H92B(0.5) H92C(0.5) N101(0.75) O103(0.75) O104(0.75)
 O102(0.75) O1(0.25) N1(0.25) O2(0.25) O3(0.25) O4(0.25) H4C(0.25) H4D(0.25)
 O5(0.25) H5A(0.25) H5B(0.25) O6(0.25) H6A(0.25) H6B(0.25)
 Fixed Uiso: O1(0.12) N1(0.12) O2(0.12) O3(0.12)
4.a Riding coordinates:
 O4(H4C,H4D), O5(H5A,H5B), O6(H6A,H6B)
4.b Secondary CH2 refined with riding coordinates:
 C44(H44A,H44B), C4(H4A,H4B)
4.c Aromatic/amide H refined with riding coordinates:
 C37(H37), C12(H12), C32(H32), C39(H39), C17(H17), C42(H42), C14(H14),
 C13(H13A), C2(H2), C34(H34), C40(H40), C19(H19), C41(H41), C33(H33), C1(H1),
 C20(H20)
4.d Idealised Me refined as rotating group:
 C25(H25A,H25B,H25C), C45(H45A,H45B,H45C), C92(H92A,H92B,H92C)
;
_smtbx_masks_special_details
;
A solvent mask was calculated and 72 electrons were 
found in a volume of 272\%A^3^ in 1 void per unit cell. 
This is consistent with the presence of 1[CH4O] per Formula Unit 
which account for 72 electrons per unit cell.
;
_smtbx_masks_void_probe_radius 1.2
_smtbx_masks_void_truncation_radius 1.2
_olex2_submission_special_instructions 'No special instructions were received'
_oxdiff_exptl_absorpt_empirical_details
;
Empirical correction (ABSPACK) includes:
- Absorption correction using spherical harmonics
- Frame scaling
;

loop_
_space_group_symop_operation_xyz
'x, y, z'
'-x, y, -z+1/2'
'x+1/2, y+1/2, z'
'-x+1/2, y+1/2, -z+1/2'
'-x, -y, -z'
'x, -y, z-1/2'
'-x+1/2, -y+1/2, -z'
'x+1/2, -y+1/2, z-1/2'

loop_
_atom_site_label
_atom_site_type_symbol
_atom_site_fract_x
_atom_site_fract_y
_atom_site_fract_z
_atom_site_U_iso_or_equiv
_atom_site_adp_type
_atom_site_occupancy
_atom_site_site_symmetry_order
_atom_site_calc_flag
_atom_site_refinement_flags_posn
_atom_site_refinement_flags_adp
_atom_site_refinement_flags_occupancy
_atom_site_disorder_assembly
_atom_site_disorder_group
Dy2 Dy 0.500000 0.52571(3) 0.750000 0.03956(15) Uani 1 2 d S T P . .
Zn1 Zn 0.63501(3) 0.50324(5) 0.70488(3) 0.0416(2) Uani 1 1 d D . . . .
O31 O 0.54095(17) 0.4702(3) 0.68028(15) 0.0369(8) Uani 1 1 d . . . . .
O11 O 0.61636(18) 0.5224(3) 0.78086(16) 0.0397(9) Uani 1 1 d . . . . .
O12 O 0.57178(18) 0.5935(3) 0.85623(16) 0.0473(10) Uani 1 1 d . . . . .
O92 O 0.5383(2) 0.6947(3) 0.73331(18) 0.0522(10) Uani 1 1 d . . . . .
O33 O 0.64337(19) 0.6755(3) 0.70831(17) 0.0479(10) Uani 1 1 d . . . . .
O32 O 0.45102(19) 0.3607(3) 0.68820(17) 0.0487(10) Uani 1 1 d . . . . .
O13 O 0.64945(19) 0.3284(3) 0.68734(18) 0.0494(10) Uani 1 1 d D . . . .
H13 H 0.6246(12) 0.290(2) 0.6579(18) 0.074 Uiso 1 1 d D U . . .
O00A N 0.6164(2) 0.5265(3) 0.61504(19) 0.0382(10) Uani 1 1 d . . . . .
N00M N 0.7301(2) 0.4886(3) 0.7534(2) 0.0421(11) Uani 1 1 d . . . . .
C11 C 0.6376(3) 0.5878(4) 0.8768(2) 0.0421(13) Uani 1 1 d . . . . .
C36 C 0.5106(2) 0.4118(4) 0.6332(2) 0.0377(12) Uani 1 1 d . . . . .
C37 C 0.5736(3) 0.4729(4) 0.5742(2) 0.0422(13) Uani 1 1 d . . . . .
H37 H 0.574533 0.475427 0.535384 0.051 Uiso 1 1 calc R U . . .
C16 C 0.6596(3) 0.5478(4) 0.8329(2) 0.0385(12) Uani 1 1 d . . . . .
C31 C 0.4601(3) 0.3493(4) 0.6350(2) 0.0426(13) Uani 1 1 d . . . . .
C38 C 0.6592(3) 0.5891(4) 0.5988(2) 0.0419(13) Uani 1 1 d . . . . .
C15 C 0.7263(3) 0.5401(4) 0.8492(2) 0.0410(13) Uani 1 1 d . . . . .
C35 C 0.5247(3) 0.4099(4) 0.5819(2) 0.0441(13) Uani 1 1 d . . . . .
C43 C 0.6705(3) 0.6888(4) 0.6204(2) 0.0436(13) Uani 1 1 d . . . . .
C12 C 0.6778(3) 0.6157(5) 0.9320(2) 0.0514(15) Uani 1 1 d . . . . .
H12 H 0.661528 0.642787 0.959976 0.062 Uiso 1 1 calc R U . . .
C18 C 0.7691(3) 0.4589(4) 0.7205(3) 0.0431(13) Uani 1 1 d . . . . .
C32 C 0.4262(3) 0.2859(5) 0.5894(3) 0.0561(16) Uani 1 1 d . . . . .
H32 H 0.393324 0.243284 0.592312 0.067 Uiso 1 1 calc R U . . .
C91 C 0.500000 0.7449(6) 0.750000 0.050(2) Uani 1 2 d S T P . .
C3 C 0.7576(3) 0.3618(4) 0.6945(3) 0.0470(14) Uani 1 1 d . . . . .
C25 C 0.5461(3) 0.6429(5) 0.8967(3) 0.0594(17) Uani 1 1 d . . . . .
H25A H 0.558127 0.716043 0.901089 0.089 Uiso 1 1 calc R U . . .
H25B H 0.563443 0.608974 0.935579 0.089 Uiso 1 1 calc R U . . .
H25C H 0.499595 0.636876 0.880516 0.089 Uiso 1 1 calc R U . . .
C39 C 0.6919(3) 0.5494(5) 0.5650(3) 0.0542(15) Uani 1 1 d . . . . .
H39 H 0.686318 0.479313 0.552419 0.065 Uiso 1 1 calc R U . . .
C17 C 0.7573(3) 0.5097(4) 0.8089(3) 0.0446(14) Uani 1 1 d . . . . .
H17 H 0.802477 0.504992 0.825435 0.054 Uiso 1 1 calc R U . . .
C42 C 0.7121(3) 0.7516(5) 0.6051(3) 0.0531(15) Uani 1 1 d . . . . .
H42 H 0.719210 0.821028 0.618750 0.064 Uiso 1 1 calc R U . . .
C14 C 0.7674(3) 0.5664(5) 0.9069(3) 0.0517(14) Uani 1 1 d . . . . .
H14 H 0.812045 0.558122 0.918230 0.062 Uiso 1 1 calc R U . . .
C13 C 0.7433(3) 0.6040(5) 0.9472(3) 0.0588(17) Uani 1 1 d . . . . .
H13A H 0.771651 0.622407 0.985968 0.071 Uiso 1 1 calc R U . . .
C2 C 0.7921(3) 0.3351(5) 0.6585(3) 0.0562(16) Uani 1 1 d . . . . .
H2 H 0.785343 0.269494 0.639582 0.067 Uiso 1 1 calc R U . . .
C44 C 0.6339(3) 0.7361(4) 0.6552(3) 0.0490(14) Uani 1 1 d . . . . .
H44A H 0.648613 0.807766 0.666532 0.059 Uiso 1 1 calc R U . . .
H44B H 0.587928 0.738345 0.629999 0.059 Uiso 1 1 calc R U . . .
C34 C 0.4891(3) 0.3445(5) 0.5348(3) 0.0537(15) Uani 1 1 d . . . . .
H34 H 0.499114 0.341925 0.500048 0.064 Uiso 1 1 calc R U . . .
C40 C 0.7328(3) 0.6132(6) 0.5496(3) 0.0621(18) Uani 1 1 d . . . . .
H40 H 0.753738 0.587486 0.524986 0.075 Uiso 1 1 calc R U . . .
C4 C 0.7125(3) 0.2885(5) 0.7061(3) 0.0541(15) Uani 1 1 d D . . . .
H4A H 0.711872 0.222881 0.684865 0.065 Uiso 1 1 calc R U . . .
H4B H 0.727992 0.273134 0.749151 0.065 Uiso 1 1 calc R U . . .
C19 C 0.8128(3) 0.5257(5) 0.7133(3) 0.0546(16) Uani 1 1 d . . . . .
H19 H 0.820372 0.591199 0.732257 0.066 Uiso 1 1 calc R U . . .
C41 C 0.7431(3) 0.7116(6) 0.5695(3) 0.0624(18) Uani 1 1 d . . . . .
H41 H 0.771759 0.753993 0.559278 0.075 Uiso 1 1 calc R U . . .
C33 C 0.4408(3) 0.2848(5) 0.5377(3) 0.0606(17) Uani 1 1 d . . . . .
H33 H 0.416964 0.242498 0.504894 0.073 Uiso 1 1 calc R U . . .
C1 C 0.8349(3) 0.4016(5) 0.6502(3) 0.0663(19) Uani 1 1 d . . . . .
H1 H 0.857204 0.382632 0.625395 0.080 Uiso 1 1 calc R U . . .
C45 C 0.4078(4) 0.2906(6) 0.6995(3) 0.074(2) Uani 1 1 d . . . . .
H45A H 0.410399 0.299308 0.740546 0.111 Uiso 1 1 calc R U . . .
H45B H 0.419147 0.219479 0.693766 0.111 Uiso 1 1 calc R U . . .
H45C H 0.364219 0.305024 0.672036 0.111 Uiso 1 1 calc R U . . .
C20 C 0.8456(4) 0.4958(6) 0.6779(4) 0.070(2) Uani 1 1 d . . . . .
H20 H 0.876114 0.541265 0.672773 0.084 Uiso 1 1 calc R U . . .
C92 C 0.500000 0.8585(7) 0.750000 0.083(3) Uani 1 2 d S T P . .
H92A H 0.525315 0.883768 0.789990 0.125 Uiso 0.5 1 calc R U P A -1
H92B H 0.456164 0.883768 0.738143 0.125 Uiso 0.5 1 calc R U P A -1
H92C H 0.518521 0.883768 0.721867 0.125 Uiso 0.5 1 calc R U P A -1
N101 N 0.6118(4) 0.2204(8) 0.5464(4) 0.078(2) Uani 0.75 1 d D . P B 1
O103 O 0.5931(5) 0.1668(7) 0.5035(4) 0.116(3) Uani 0.75 1 d D . P B 1
O104 O 0.6378(4) 0.3014(7) 0.5477(4) 0.094(2) Uani 0.75 1 d D . P B 1
O102 O 0.6052(4) 0.1889(6) 0.5947(4) 0.095(2) Uani 0.75 1 d D . P B 1
O1 O 0.5074(11) 0.057(2) 0.6517(9) 0.120 Uiso 0.25 1 d D U P C 2
N1 N 0.5586(9) 0.0662(18) 0.6386(4) 0.120 Uiso 0.25 1 d D U P C 2
O2 O 0.5755(13) -0.0096(19) 0.6226(10) 0.120 Uiso 0.25 1 d D U P C 2
O3 O 0.5928(11) 0.1358(19) 0.6393(9) 0.120 Uiso 0.25 1 d D U P C 2
O4 O 0.5695(14) 0.173(2) 0.6888(13) 0.122(9) Uiso 0.25 1 d . . P D 1
H4C H 0.560520 0.218565 0.660627 0.183 Uiso 0.25 1 d R U P D 1
H4D H 0.533790 0.163305 0.693937 0.183 Uiso 0.25 1 d R U P D 1
O5 O 0.5419(17) 0.098(3) 0.6697(15) 0.140(11) Uiso 0.25 1 d . . P E 3
H5A H 0.577373 0.101151 0.663531 0.211 Uiso 0.25 1 d R U P E 3
H5B H 0.550513 0.128291 0.703881 0.211 Uiso 0.25 1 d R U P E 3
O6 O 0.548(2) -0.063(4) 0.565(2) 0.23(2) Uiso 0.25 1 d . . P F 4
H6A H 0.513740 -0.031091 0.542641 0.339 Uiso 0.25 1 d R U P F 4
H6B H 0.579020 -0.022151 0.566391 0.339 Uiso 0.25 1 d R U P F 4

loop_
_atom_site_aniso_label
_atom_site_aniso_U_11
_atom_site_aniso_U_22
_atom_site_aniso_U_33
_atom_site_aniso_U_23
_atom_site_aniso_U_13
_atom_site_aniso_U_12
Dy2 0.0427(3) 0.0453(2) 0.0391(2) 0.000 0.02499(18) 0.000
Zn1 0.0374(4) 0.0568(4) 0.0358(4) -0.0042(3) 0.0196(3) -0.0038(3)
O31 0.035(2) 0.046(2) 0.0338(19) -0.0082(16) 0.0180(16) -0.0066(16)
O11 0.042(2) 0.047(2) 0.033(2) -0.0042(16) 0.0175(18) -0.0036(17)
O12 0.050(3) 0.059(2) 0.043(2) -0.0081(18) 0.0292(19) -0.0041(19)
O92 0.056(3) 0.050(2) 0.062(3) -0.0001(19) 0.035(2) -0.001(2)
O33 0.055(3) 0.047(2) 0.052(2) -0.0034(18) 0.033(2) -0.0066(18)
O32 0.054(3) 0.052(2) 0.052(2) -0.0070(18) 0.034(2) -0.0082(19)
O13 0.046(2) 0.046(2) 0.065(3) -0.0014(19) 0.031(2) 0.0007(18)
O00A 0.044(3) 0.042(2) 0.036(2) -0.004(2) 0.024(2) -0.002(2)
N00M 0.040(3) 0.041(2) 0.048(3) -0.006(2) 0.020(2) 0.001(2)
C11 0.047(4) 0.044(3) 0.040(3) 0.003(2) 0.022(3) -0.004(3)
C36 0.038(3) 0.037(3) 0.037(3) -0.004(2) 0.014(2) 0.004(2)
C37 0.049(3) 0.047(3) 0.039(3) 0.001(2) 0.026(3) 0.005(3)
C16 0.043(3) 0.041(3) 0.034(3) 0.003(2) 0.018(3) -0.001(2)
C31 0.042(3) 0.046(3) 0.044(3) -0.001(2) 0.021(3) 0.002(3)
C38 0.047(3) 0.047(3) 0.040(3) 0.003(2) 0.025(3) -0.002(3)
C15 0.045(3) 0.040(3) 0.038(3) 0.002(2) 0.014(3) -0.002(2)
C35 0.048(3) 0.047(3) 0.044(3) -0.003(2) 0.024(3) -0.004(3)
C43 0.045(3) 0.053(3) 0.040(3) -0.001(2) 0.024(3) -0.004(3)
C12 0.066(4) 0.057(4) 0.040(3) -0.008(3) 0.030(3) -0.015(3)
C18 0.038(3) 0.047(3) 0.048(3) 0.003(3) 0.021(3) 0.001(2)
C32 0.053(4) 0.058(4) 0.055(4) -0.008(3) 0.018(3) -0.016(3)
C91 0.051(5) 0.048(5) 0.059(5) 0.000 0.028(4) 0.000
C3 0.042(3) 0.048(3) 0.055(4) -0.001(3) 0.023(3) 0.006(3)
C25 0.068(4) 0.073(4) 0.050(4) -0.020(3) 0.038(3) -0.004(3)
C39 0.062(4) 0.064(4) 0.049(3) -0.001(3) 0.035(3) -0.001(3)
C17 0.043(3) 0.040(3) 0.052(4) 0.002(2) 0.019(3) 0.001(2)
C42 0.059(4) 0.057(4) 0.053(4) -0.003(3) 0.031(3) -0.012(3)
C14 0.048(4) 0.056(3) 0.049(3) -0.002(3) 0.016(3) -0.004(3)
C13 0.057(4) 0.077(4) 0.038(3) -0.006(3) 0.013(3) -0.012(3)
C2 0.055(4) 0.054(4) 0.065(4) -0.007(3) 0.030(3) 0.007(3)
C44 0.057(4) 0.040(3) 0.061(4) 0.000(3) 0.035(3) -0.001(3)
C34 0.061(4) 0.063(4) 0.039(3) -0.009(3) 0.021(3) -0.004(3)
C40 0.065(4) 0.078(5) 0.059(4) -0.007(3) 0.042(4) -0.005(4)
C4 0.054(4) 0.045(3) 0.070(4) -0.002(3) 0.031(3) 0.006(3)
C19 0.051(4) 0.049(4) 0.072(4) -0.013(3) 0.033(3) -0.008(3)
C41 0.067(4) 0.076(5) 0.059(4) 0.000(3) 0.040(4) -0.022(4)
C33 0.062(4) 0.070(4) 0.054(4) -0.019(3) 0.027(3) -0.018(3)
C1 0.067(5) 0.070(5) 0.083(5) -0.004(4) 0.052(4) 0.004(4)
C45 0.092(6) 0.068(5) 0.084(5) -0.014(4) 0.059(5) -0.035(4)
C20 0.062(5) 0.066(4) 0.104(6) 0.001(4) 0.055(5) -0.005(3)
C92 0.079(8) 0.046(5) 0.137(10) 0.000 0.055(7) 0.000
N101 0.080(6) 0.077(6) 0.069(6) -0.014(5) 0.019(5) 0.015(5)
O103 0.142(8) 0.109(6) 0.073(5) -0.014(5) 0.013(5) 0.027(6)
O104 0.108(6) 0.080(5) 0.107(6) 0.004(5) 0.055(5) 0.010(5)
O102 0.104(6) 0.096(6) 0.089(5) 0.009(4) 0.040(5) 0.002(5)

loop_
_atom_type_symbol
_atom_type_description
_atom_type_scat_dispersion_real
_atom_type_scat_dispersion_imag
_atom_type_scat_source
C C 0.0033 0.0016 'International Tables Vol C Tables 4.2.6.8 and 6.1.1.4'
H H 0.0000 0.0000 'International Tables Vol C Tables 4.2.6.8 and 6.1.1.4'
Dy Dy -0.1892 4.4098 'International Tables Vol C Tables 4.2.6.8 and 6.1.1.4'
N N 0.0061 0.0033 'International Tables Vol C Tables 4.2.6.8 and 6.1.1.4'
O O 0.0106 0.0060 'International Tables Vol C Tables 4.2.6.8 and 6.1.1.4'
Zn Zn 0.2839 1.4301 'International Tables Vol C Tables 4.2.6.8 and 6.1.1.4'

loop_
_geom_angle_atom_site_label_1
_geom_angle_atom_site_label_2
_geom_angle_atom_site_label_3
_geom_angle
_geom_angle_site_symmetry_1
_geom_angle_site_symmetry_3
_geom_angle_publ_flag
O31 Dy2 O31 143.96(17) 2_656 . y
O31 Dy2 O11 116.50(12) 2_656 . y
O31 Dy2 O11 62.81(12) . . y
O31 Dy2 O11 62.81(12) 2_656 2_656 y
O31 Dy2 O11 116.50(12) . 2_656 y
O31 Dy2 O12 70.09(12) 2_656 . y
O31 Dy2 O12 123.17(12) . . y
O31 Dy2 O92 83.94(12) . . y
O31 Dy2 O92 131.30(13) . 2_656 y
O31 Dy2 O92 83.94(12) 2_656 2_656 y
O31 Dy2 O92 131.30(13) 2_656 . y
O31 Dy2 O32 61.83(11) . . y
O31 Dy2 O32 61.83(11) 2_656 2_656 y
O31 Dy2 O32 88.00(12) . 2_656 y
O31 Dy2 O32 88.00(12) 2_656 . y
O11 Dy2 O11 178.02(17) . 2_656 y
O11 Dy2 O12 120.31(11) 2_656 . y
O11 Dy2 O12 60.45(11) . . y
O11 Dy2 O32 109.80(12) . . y
O11 Dy2 O32 109.80(12) 2_656 2_656 y
O11 Dy2 O32 68.46(12) . 2_656 y
O11 Dy2 O32 68.46(12) 2_656 . y
O92 Dy2 O11 70.10(13) . . y
O92 Dy2 O11 111.80(13) 2_656 . y
O92 Dy2 O11 111.80(13) . 2_656 y
O92 Dy2 O11 70.10(13) 2_656 2_656 y
O92 Dy2 O12 70.51(13) 2_656 . y
O92 Dy2 O12 74.65(13) . . y
O92 Dy2 O92 52.71(19) 2_656 . y
O92 Dy2 O32 137.74(12) 2_656 2_656 y
O92 Dy2 O32 137.74(12) . . y
O92 Dy2 O32 136.75(13) . 2_656 y
O92 Dy2 O32 136.75(13) 2_656 . y
O32 Dy2 O12 144.18(12) . . y
O32 Dy2 O12 74.70(12) 2_656 . y
O32 Dy2 O32 69.95(18) 2_656 . y
O31 Zn1 O11 75.25(14) . . y
O31 Zn1 O33 106.61(14) . . y
O31 Zn1 O13 86.85(14) . . y
O31 Zn1 O00A 86.65(16) . . y
O31 Zn1 N00M 156.14(17) . . y
O11 Zn1 O33 83.61(14) . . y
O11 Zn1 O13 111.61(14) . . y
O11 Zn1 O00A 153.23(17) . . y
O33 Zn1 O13 162.20(14) . . y
O00A Zn1 O33 82.88(15) . . y
O00A Zn1 O13 86.41(15) . . y
N00M Zn1 O11 91.10(18) . . y
N00M Zn1 O33 90.85(17) . . y
N00M Zn1 O13 80.03(16) . . y
N00M Zn1 O00A 112.08(19) . . y
Zn1 O31 Dy2 112.32(14) . . ?
C36 O31 Dy2 125.6(3) . . ?
C36 O31 Zn1 121.5(3) . . ?
Zn1 O11 Dy2 106.54(15) . . ?
C16 O11 Dy2 128.1(3) . . ?
C16 O11 Zn1 124.1(3) . . ?
C11 O12 Dy2 121.6(3) . . ?
C11 O12 C25 115.1(4) . . ?
C25 O12 Dy2 123.3(3) . . ?
C91 O92 Dy2 94.6(4) . . ?
C44 O33 Zn1 121.5(3) . . ?
C31 O32 Dy2 116.3(3) . . ?
C31 O32 C45 117.3(5) . . ?
C45 O32 Dy2 125.7(3) . . ?
Zn1 O13 H13 126.9(18) . . ?
C4 O13 Zn1 118.9(3) . . ?
C4 O13 H13 108.4(17) . . ?
C37 O00A Zn1 121.6(4) . . ?
C37 O00A C38 119.0(5) . . ?
C38 O00A Zn1 118.5(3) . . ?
C18 N00M Zn1 115.9(4) . . ?
C17 N00M Zn1 125.1(4) . . ?
C17 N00M C18 118.9(5) . . ?
O12 C11 C16 112.2(5) . . ?
C12 C11 O12 125.2(5) . . ?
C12 C11 C16 122.6(5) . . ?
O31 C36 C31 117.7(5) . . ?
O31 C36 C35 124.0(5) . . ?
C35 C36 C31 118.2(5) . . ?
O00A C37 H37 116.8 . . ?
O00A C37 C35 126.5(5) . . ?
C35 C37 H37 116.8 . . ?
O11 C16 C11 117.5(5) . . ?
O11 C16 C15 125.8(5) . . ?
C15 C16 C11 116.7(5) . . ?
O32 C31 C36 111.7(5) . . ?
C32 C31 O32 125.8(5) . . ?
C32 C31 C36 122.5(5) . . ?
C43 C38 O00A 118.4(5) . . ?
C43 C38 C39 120.4(5) . . ?
C39 C38 O00A 121.1(5) . . ?
C16 C15 C17 124.3(5) . . ?
C14 C15 C16 120.1(5) . . ?
C14 C15 C17 115.5(5) . . ?
C36 C35 C37 123.1(5) . . ?
C36 C35 C34 118.8(5) . . ?
C34 C35 C37 118.0(5) . . ?
C38 C43 C42 119.5(5) . . ?
C38 C43 C44 121.8(5) . . ?
C42 C43 C44 118.4(5) . . ?
C11 C12 H12 120.5 . . ?
C11 C12 C13 119.1(5) . . ?
C13 C12 H12 120.5 . . ?
C3 C18 N00M 116.3(5) . . ?
C19 C18 N00M 121.4(5) . . ?
C19 C18 C3 122.3(5) . . ?
C31 C32 H32 120.6 . . ?
C31 C32 C33 118.7(6) . . ?
C33 C32 H32 120.6 . . ?
O92 C91 Dy2 59.0(4) . . ?
O92 C91 Dy2 59.0(4) 2_656 . ?
O92 C91 O92 118.0(7) . 2_656 ?
O92 C91 C92 121.0(4) 2_656 . ?
O92 C91 C92 121.0(4) . . ?
C92 C91 Dy2 180.0 . . ?
C18 C3 C2 116.7(5) . . ?
C18 C3 C4 121.1(5) . . ?
C2 C3 C4 122.1(5) . . ?
O12 C25 H25A 109.5 . . ?
O12 C25 H25B 109.5 . . ?
O12 C25 H25C 109.5 . . ?
H25A C25 H25B 109.5 . . ?
H25A C25 H25C 109.5 . . ?
H25B C25 H25C 109.5 . . ?
C38 C39 H39 120.3 . . ?
C40 C39 C38 119.3(6) . . ?
C40 C39 H39 120.3 . . ?
N00M C17 C15 126.8(6) . . ?
N00M C17 H17 116.6 . . ?
C15 C17 H17 116.6 . . ?
C43 C42 H42 120.3 . . ?
C43 C42 C41 119.4(6) . . ?
C41 C42 H42 120.3 . . ?
C15 C14 H14 119.8 . . ?
C13 C14 C15 120.4(6) . . ?
C13 C14 H14 119.8 . . ?
C12 C13 H13A 119.5 . . ?
C14 C13 C12 121.0(6) . . ?
C14 C13 H13A 119.5 . . ?
C3 C2 H2 119.3 . . ?
C1 C2 C3 121.4(6) . . ?
C1 C2 H2 119.3 . . ?
O33 C44 C43 110.1(5) . . ?
O33 C44 H44A 109.6 . . ?
O33 C44 H44B 109.6 . . ?
C43 C44 H44A 109.6 . . ?
C43 C44 H44B 109.6 . . ?
H44A C44 H44B 108.2 . . ?
C35 C34 H34 119.1 . . ?
C33 C34 C35 121.8(6) . . ?
C33 C34 H34 119.1 . . ?
C39 C40 H40 119.7 . . ?
C41 C40 C39 120.6(6) . . ?
C41 C40 H40 119.7 . . ?
O13 C4 C3 112.5(5) . . ?
O13 C4 H4A 109.1 . . ?
O13 C4 H4B 109.1 . . ?
C3 C4 H4A 109.1 . . ?
C3 C4 H4B 109.1 . . ?
H4A C4 H4B 107.8 . . ?
C18 C19 H19 120.6 . . ?
C18 C19 C20 118.8(6) . . ?
C20 C19 H19 120.6 . . ?
C42 C41 H41 119.7 . . ?
C40 C41 C42 120.6(6) . . ?
C40 C41 H41 119.7 . . ?
C32 C33 H33 120.1 . . ?
C34 C33 C32 119.9(6) . . ?
C34 C33 H33 120.1 . . ?
C2 C1 H1 120.2 . . ?
C2 C1 C20 119.7(6) . . ?
C20 C1 H1 120.2 . . ?
O32 C45 H45A 109.5 . . ?
O32 C45 H45B 109.5 . . ?
O32 C45 H45C 109.5 . . ?
H45A C45 H45B 109.5 . . ?
H45A C45 H45C 109.5 . . ?
H45B C45 H45C 109.5 . . ?
C19 C20 H20 119.5 . . ?
C1 C20 C19 121.0(7) . . ?
C1 C20 H20 119.5 . . ?
C91 C92 H92A 109.5 . . ?
C91 C92 H92B 109.5 . . ?
C91 C92 H92C 109.5 . . ?
H92A C92 H92B 109.5 . . ?
H92A C92 H92C 109.5 . . ?
H92B C92 H92C 109.5 . . ?
O103 N101 O104 123.2(11) . . ?
O103 N101 O102 118.7(11) . . ?
O104 N101 O102 118.0(9) . . ?
O2 N1 O1 116(2) . . ?
O2 N1 O3 110(2) . . ?
O3 N1 O1 134(2) . . ?
H4C O4 H4D 104.5 . . ?
H5A O5 H5B 104.5 . . ?
H6A O6 H6B 104.5 . . ?

loop_
_geom_bond_atom_site_label_1
_geom_bond_atom_site_label_2
_geom_bond_distance
_geom_bond_site_symmetry_2
_geom_bond_publ_flag
Dy2 O31 2.323(3) 2_656 y
Dy2 O31 2.323(3) . y
Dy2 O11 2.454(4) . y
Dy2 O11 2.454(4) 2_656 y
Dy2 O12 2.631(4) . y
Dy2 O92 2.442(4) . y
Dy2 O92 2.442(4) 2_656 y
Dy2 O32 2.608(4) . y
Dy2 O32 2.608(4) 2_656 y
Zn1 O31 2.030(4) . y
Zn1 O11 2.052(4) . y
Zn1 O33 2.238(4) . y
Zn1 O13 2.349(4) . y
Zn1 O00A 2.080(4) . y
Zn1 N00M 2.040(5) . y
O31 C36 1.326(6) . ?
O11 C16 1.317(6) . ?
O12 C11 1.384(7) . ?
O12 C25 1.460(6) . ?
O92 C91 1.264(6) . ?
O33 C44 1.455(7) . ?
O32 C31 1.386(6) . ?
O32 C45 1.435(7) . ?
O13 H13 0.878(10) . ?
O13 C4 1.424(7) . ?
O00A C37 1.298(7) . ?
O00A C38 1.428(7) . ?
N00M C18 1.443(7) . ?
N00M C17 1.283(7) . ?
C11 C16 1.431(7) . ?
C11 C12 1.357(8) . ?
C36 C31 1.414(8) . ?
C36 C35 1.395(7) . ?
C37 H37 0.9500 . ?
C37 C35 1.441(8) . ?
C16 C15 1.414(8) . ?
C31 C32 1.362(8) . ?
C38 C43 1.381(8) . ?
C38 C39 1.392(8) . ?
C15 C17 1.451(8) . ?
C15 C14 1.403(8) . ?
C35 C34 1.409(8) . ?
C43 C42 1.393(8) . ?
C43 C44 1.514(7) . ?
C12 H12 0.9500 . ?
C12 C13 1.397(9) . ?
C18 C3 1.387(8) . ?
C18 C19 1.373(8) . ?
C32 H32 0.9500 . ?
C32 C33 1.411(8) . ?
C91 C92 1.472(13) . ?
C3 C2 1.415(8) . ?
C3 C4 1.495(8) . ?
C25 H25A 0.9800 . ?
C25 H25B 0.9800 . ?
C25 H25C 0.9800 . ?
C39 H39 0.9500 . ?
C39 C40 1.392(9) . ?
C17 H17 0.9500 . ?
C42 H42 0.9500 . ?
C42 C41 1.401(8) . ?
C14 H14 0.9500 . ?
C14 C13 1.372(8) . ?
C13 H13A 0.9500 . ?
C2 H2 0.9500 . ?
C2 C1 1.365(9) . ?
C44 H44A 0.9900 . ?
C44 H44B 0.9900 . ?
C34 H34 0.9500 . ?
C34 C33 1.362(8) . ?
C40 H40 0.9500 . ?
C40 C41 1.351(10) . ?
C4 H4A 0.9900 . ?
C4 H4B 0.9900 . ?
C19 H19 0.9500 . ?
C19 C20 1.382(9) . ?
C41 H41 0.9500 . ?
C33 H33 0.9500 . ?
C1 H1 0.9500 . ?
C1 C20 1.370(10) . ?
C45 H45A 0.9800 . ?
C45 H45B 0.9800 . ?
C45 H45C 0.9800 . ?
C20 H20 0.9500 . ?
C92 H92A 0.9800 . ?
C92 H92B 0.9800 . ?
C92 H92C 0.9800 . ?
N101 O103 1.190(10) . ?
N101 O104 1.196(11) . ?
N101 O102 1.301(11) . ?
O1 N1 1.315(19) . ?
N1 O2 1.172(19) . ?
N1 O3 1.184(19) . ?
O4 H4C 0.8699 . ?
O4 H4D 0.8703 . ?
O5 H5A 0.8700 . ?
O5 H5B 0.8698 . ?
O6 H6A 0.8701 . ?
O6 H6B 0.8699 . ?

loop_
_geom_torsion_atom_site_label_1
_geom_torsion_atom_site_label_2
_geom_torsion_atom_site_label_3
_geom_torsion_atom_site_label_4
_geom_torsion
_geom_torsion_site_symmetry_1
_geom_torsion_site_symmetry_2
_geom_torsion_site_symmetry_3
_geom_torsion_site_symmetry_4
_geom_torsion_publ_flag
Dy2 O31 C36 C31 -23.0(6) . . . . ?
Dy2 O31 C36 C35 155.7(4) . . . . ?
Dy2 O11 C16 C11 -3.8(7) . . . . ?
Dy2 O11 C16 C15 177.0(4) . . . . ?
Dy2 O12 C11 C16 3.5(6) . . . . ?
Dy2 O12 C11 C12 -176.2(4) . . . . ?
Dy2 O92 C91 O92 0.003(2) . . . 2_656 ?
Dy2 O92 C91 C92 180.000(2) . . . . ?
Dy2 O32 C31 C36 18.6(5) . . . . ?
Dy2 O32 C31 C32 -162.1(5) . . . . ?
Zn1 O31 C36 C31 147.9(4) . . . . ?
Zn1 O31 C36 C35 -33.4(7) . . . . ?
Zn1 O11 C16 C11 161.9(4) . . . . ?
Zn1 O11 C16 C15 -17.3(7) . . . . ?
Zn1 O33 C44 C43 -46.9(6) . . . . ?
Zn1 O13 C4 C3 -40.8(6) . . . . ?
Zn1 O00A C37 C35 14.7(8) . . . . ?
Zn1 O00A C38 C43 -56.6(6) . . . . ?
Zn1 O00A C38 C39 119.7(5) . . . . ?
Zn1 N00M C18 C3 -64.3(6) . . . . ?
Zn1 N00M C18 C19 112.7(6) . . . . ?
Zn1 N00M C17 C15 5.1(8) . . . . ?
O31 C36 C31 O32 -0.1(7) . . . . ?
O31 C36 C31 C32 -179.5(5) . . . . ?
O31 C36 C35 C37 -0.9(9) . . . . ?
O31 C36 C35 C34 179.9(5) . . . . ?
O11 C16 C15 C17 4.7(8) . . . . ?
O11 C16 C15 C14 -177.8(5) . . . . ?
O12 C11 C16 O11 -0.1(7) . . . . ?
O12 C11 C16 C15 179.1(4) . . . . ?
O12 C11 C12 C13 178.8(6) . . . . ?
O32 C31 C32 C33 178.9(6) . . . . ?
O00A C37 C35 C36 10.9(9) . . . . ?
O00A C37 C35 C34 -170.0(6) . . . . ?
O00A C38 C43 C42 -179.8(5) . . . . ?
O00A C38 C43 C44 -6.3(8) . . . . ?
O00A C38 C39 C40 179.4(6) . . . . ?
N00M C18 C3 C2 175.3(5) . . . . ?
N00M C18 C3 C4 -6.7(8) . . . . ?
N00M C18 C19 C20 -175.5(6) . . . . ?
C11 C16 C15 C17 -174.5(5) . . . . ?
C11 C16 C15 C14 3.0(8) . . . . ?
C11 C12 C13 C14 1.0(10) . . . . ?
C36 C31 C32 C33 -1.9(9) . . . . ?
C36 C35 C34 C33 1.2(9) . . . . ?
C37 O00A C38 C43 134.4(5) . . . . ?
C37 O00A C38 C39 -49.3(8) . . . . ?
C37 C35 C34 C33 -177.9(6) . . . . ?
C16 C11 C12 C13 -0.8(9) . . . . ?
C16 C15 C17 N00M 2.2(9) . . . . ?
C16 C15 C14 C13 -2.9(9) . . . . ?
C31 C36 C35 C37 177.8(5) . . . . ?
C31 C36 C35 C34 -1.3(8) . . . . ?
C31 C32 C33 C34 1.7(10) . . . . ?
C38 O00A C37 C35 -176.7(5) . . . . ?
C38 C43 C42 C41 -1.9(9) . . . . ?
C38 C43 C44 O33 59.6(7) . . . . ?
C38 C39 C40 C41 2.9(10) . . . . ?
C15 C14 C13 C12 0.9(10) . . . . ?
C35 C36 C31 O32 -178.9(5) . . . . ?
C35 C36 C31 C32 1.7(8) . . . . ?
C35 C34 C33 C32 -1.4(10) . . . . ?
C43 C38 C39 C40 -4.3(9) . . . . ?
C43 C42 C41 C40 0.5(10) . . . . ?
C12 C11 C16 O11 179.5(5) . . . . ?
C12 C11 C16 C15 -1.2(8) . . . . ?
C18 N00M C17 C15 -179.5(5) . . . . ?
C18 C3 C2 C1 0.5(9) . . . . ?
C18 C3 C4 O13 60.8(8) . . . . ?
C18 C19 C20 C1 0.2(12) . . . . ?
C3 C18 C19 C20 1.3(10) . . . . ?
C3 C2 C1 C20 0.9(11) . . . . ?
C25 O12 C11 C16 -174.4(5) . . . . ?
C25 O12 C11 C12 6.0(8) . . . . ?
C39 C38 C43 C42 3.8(9) . . . . ?
C39 C38 C43 C44 177.3(6) . . . . ?
C39 C40 C41 C42 -1.0(11) . . . . ?
C17 N00M C18 C3 119.9(6) . . . . ?
C17 N00M C18 C19 -63.1(8) . . . . ?
C17 C15 C14 C13 174.8(6) . . . . ?
C42 C43 C44 O33 -126.9(6) . . . . ?
C14 C15 C17 N00M -175.4(6) . . . . ?
C2 C3 C4 O13 -121.3(6) . . . . ?
C2 C1 C20 C19 -1.3(12) . . . . ?
C44 C43 C42 C41 -175.6(6) . . . . ?
C4 C3 C2 C1 -177.4(6) . . . . ?
C19 C18 C3 C2 -1.6(9) . . . . ?
C19 C18 C3 C4 176.4(6) . . . . ?
C45 O32 C31 C36 -170.9(5) . . . . ?
C45 O32 C31 C32 8.4(9) . . . . ?

loop_
_smtbx_masks_void_nr
_smtbx_masks_void_average_x
_smtbx_masks_void_average_y
_smtbx_masks_void_average_z
_smtbx_masks_void_volume
_smtbx_masks_void_count_electrons
_smtbx_masks_void_content
1 0.126 0.449 0.468 33.8 8.6 '0.5 MeOH'
2 0.126 0.551 0.968 33.8 8.6 '0.5 MeOH'
3 0.374 0.051 0.532 33.8 8.8 '0.5 MeOH'
4 0.374 0.949 0.032 33.8 8.8 '0.5 MeOH'
5 0.626 0.051 0.968 33.8 8.6 '0.5 MeOH'
6 0.626 0.949 0.468 33.8 8.6 '0.5 MeOH'
7 0.874 0.449 0.032 33.8 8.8 '0.5 MeOH'
8 0.874 0.551 0.532 33.8 8.8 '0.5 MeOH'
